data_4503812
loop_
_publ_author_name
'Karabach, Yauhen Y.'
'Kirillov, Alexander M.'
'Haukka, Matti'
'Sanchiz, Joaquin'
'Kopylovich, Maximilian N.'
'Pombeiro, Armando J. L.'

_publ_section_title
;
 Multicopper(II) Pyromellitate Compounds: Self-Assembly Synthesis,
 Structural Topologies, and Magnetic Features
;
_journal_issue 11
_journal_name_full 'Crystal Growth &amp; Design'
_journal_page_first 4100
_journal_paper_doi 10.1021/cg8005597
_journal_volume 8
_journal_year 2008
_chemical_formula_moiety 'C26 H46 Cu2 N4 O14'
_chemical_formula_sum 'C26 H46 Cu2 N4 O14'
_chemical_formula_weight 765.75
_chemical_name_systematic
; 
 ? 
;
_space_group_IT_number 2
_symmetry_cell_setting triclinic
_symmetry_space_group_name_Hall '-P 1'
_symmetry_space_group_name_H-M 'P -1'
_atom_sites_solution_hydrogens geom
_atom_sites_solution_primary direct
_atom_sites_solution_secondary difmap
_audit_creation_method SHELXL-97
_cell_angle_alpha 87.167(3)
_cell_angle_beta 71.930(3)
_cell_angle_gamma 79.282(3)
_cell_formula_units_Z 1
_cell_length_a 8.6030(5)
_cell_length_b 9.1945(4)
_cell_length_c 10.9382(6)
_cell_measurement_reflns_used 3542
_cell_measurement_temperature 120(2)
_cell_measurement_theta_max 27.48
_cell_measurement_theta_min 1.00
_cell_volume 808.16(8)
_computing_cell_refinement 'Denzo/Scalepack (Otwinowski & Minor, 1997)'
_computing_data_collection 'Collect (Nonius BV, 1997-2000)'
_computing_data_reduction 'Denzo/Scalepack (Otwinowski & Minor, 1997)'
_computing_molecular_graphics 'Diamond v.3.1a (Crystal Impact GbR, 2005)'
_computing_publication_material 'SHELXL-97 (Sheldrick, 1997)'
_computing_structure_refinement 'SHELXL-97 (Sheldrick, 1997)'
_computing_structure_solution 'SIR97 (Altomare et al., 1997)'
_diffrn_ambient_temperature 120(2)
_diffrn_detector_area_resol_mean 9
_diffrn_measured_fraction_theta_full 0.995
_diffrn_measured_fraction_theta_max 0.995
_diffrn_measurement_device '95mm CCD camera on \k-goniostat'
_diffrn_measurement_device_type 'Nonius KappaCCD'
_diffrn_measurement_method '\f scans and \w scans with \k offset'
_diffrn_radiation_monochromator 'horizontally mounted graphite crystal'
_diffrn_radiation_source 'fine-focus sealed tube'
_diffrn_radiation_type MoK\a
_diffrn_radiation_wavelength 0.71073
_diffrn_reflns_av_R_equivalents 0.0535
_diffrn_reflns_av_sigmaI/netI 0.0596
_diffrn_reflns_limit_h_max 11
_diffrn_reflns_limit_h_min -11
_diffrn_reflns_limit_k_max 11
_diffrn_reflns_limit_k_min -11
_diffrn_reflns_limit_l_max 14
_diffrn_reflns_limit_l_min -14
_diffrn_reflns_number 14478
_diffrn_reflns_theta_full 27.50
_diffrn_reflns_theta_max 27.50
_diffrn_reflns_theta_min 2.68
_exptl_absorpt_coefficient_mu 1.388
_exptl_absorpt_correction_T_max 0.8876
_exptl_absorpt_correction_T_min 0.7592
_exptl_absorpt_correction_type multi-scan
_exptl_absorpt_process_details 'SADABS v.2.10 (Sheldrick, 2003)'
_exptl_crystal_colour 'pale blue'
_exptl_crystal_density_diffrn 1.573
_exptl_crystal_density_method 'not measured'
_exptl_crystal_description block
_exptl_crystal_F_000 400
_exptl_crystal_size_max 0.21
_exptl_crystal_size_mid 0.11
_exptl_crystal_size_min 0.09
_refine_diff_density_max 0.434
_refine_diff_density_min -0.410
_refine_diff_density_rms 0.090
_refine_ls_extinction_method none
_refine_ls_goodness_of_fit_ref 1.057
_refine_ls_hydrogen_treatment constr
_refine_ls_matrix_type full
_refine_ls_number_parameters 209
_refine_ls_number_reflns 3684
_refine_ls_number_restraints 0
_refine_ls_restrained_S_all 1.057
_refine_ls_R_factor_all 0.0647
_refine_ls_R_factor_gt 0.0374
_refine_ls_shift/su_max 0.000
_refine_ls_shift/su_mean 0.000
_refine_ls_structure_factor_coef Fsqd
_refine_ls_weighting_details 'calc w=1/[\s^2^(Fo^2^)+(0.0293P)^2^+0.7004P] where P=(Fo^2^+2Fc^2^)/3'
_refine_ls_weighting_scheme calc
_refine_ls_wR_factor_gt 0.0750
_refine_ls_wR_factor_ref 0.0841
_reflns_number_gt 2790
_reflns_number_total 3684
_reflns_threshold_expression >2sigma(I)
_cod_data_source_file cg8005597_si_002.cif
_cod_data_source_block 3
_cod_original_cell_volume 808.16(7)
_cod_database_code 4503812

loop_
_symmetry_equiv_pos_as_xyz
'x, y, z'
'-x, -y, -z'

loop_
_atom_site_label
_atom_site_type_symbol
_atom_site_fract_x
_atom_site_fract_y
_atom_site_fract_z
_atom_site_U_iso_or_equiv
_atom_site_adp_type
_atom_site_occupancy
_atom_site_symmetry_multiplicity
_atom_site_calc_flag
_atom_site_refinement_flags
Cu1 Cu 0.60086(4) 0.35471(3) 0.24359(3) 0.01358(10) Uani 1 1 d .
O1 O 0.4576(2) 0.49751(19) 0.16100(17) 0.0162(4) Uani 1 1 d .
H1O H 0.4286 0.5744 0.2065 0.024 Uiso 1 1 d R
O2 O 0.3670(2) 0.33739(19) 0.42194(17) 0.0179(4) Uani 1 1 d .
H2O H 0.2921 0.4206 0.4411 0.027 Uiso 1 1 d .
O3 O 0.8169(2) 0.28093(19) 0.03771(17) 0.0195(4) Uani 1 1 d .
H3O H 0.8716 0.2355 0.0844 0.029 Uiso 1 1 d .
N4 N 0.6833(3) 0.5188(2) 0.3003(2) 0.0162(5) Uani 1 1 d .
H4C H 0.7466 0.4851 0.3595 0.024 Uiso 1 1 d R
H4D H 0.5766 0.5957 0.3479 0.024 Uiso 1 1 d R
O5 O 0.7267(2) 0.21001(18) 0.33332(16) 0.0146(4) Uani 1 1 d .
O6 O 0.9876(2) 0.1893(2) 0.19927(18) 0.0232(4) Uani 1 1 d .
O7 O 0.8102(2) 0.39205(19) 0.51891(18) 0.0199(4) Uani 1 1 d .
O8 O 0.6626(2) 0.27816(19) 0.69124(18) 0.0212(4) Uani 1 1 d .
N1 N 0.5053(3) 0.1969(2) 0.1806(2) 0.0140(5) Uani 1 1 d .
C1 C 0.3246(3) 0.4327(3) 0.1463(3) 0.0189(6) Uani 1 1 d .
H1A H 0.2797 0.4868 0.0805 0.023 Uiso 1 1 calc R
H1B H 0.2335 0.4382 0.2287 0.023 Uiso 1 1 calc R
C2 C 0.3944(3) 0.2718(3) 0.1051(3) 0.0181(6) Uani 1 1 d .
H2A H 0.3013 0.2179 0.1172 0.022 Uiso 1 1 calc R
H2B H 0.4583 0.2677 0.0125 0.022 Uiso 1 1 calc R
C3 C 0.2871(3) 0.2253(3) 0.3953(3) 0.0199(6) Uani 1 1 d .
H3A H 0.1943 0.2706 0.3624 0.024 Uiso 1 1 calc R
H3B H 0.2413 0.1709 0.4749 0.024 Uiso 1 1 calc R
C4 C 0.4145(3) 0.1203(3) 0.2957(3) 0.0178(6) Uani 1 1 d .
H4A H 0.4956 0.0631 0.3354 0.021 Uiso 1 1 calc R
H4B H 0.3578 0.0493 0.2686 0.021 Uiso 1 1 calc R
C5 C 0.7669(3) 0.1599(3) -0.0077(3) 0.0218(6) Uani 1 1 d .
H5A H 0.8666 0.0847 -0.0473 0.026 Uiso 1 1 calc R
H5B H 0.7147 0.1956 -0.0751 0.026 Uiso 1 1 calc R
C6 C 0.6451(3) 0.0878(3) 0.0984(3) 0.0185(6) Uani 1 1 d .
H6A H 0.5987 0.0184 0.0590 0.022 Uiso 1 1 calc R
H6B H 0.7057 0.0295 0.1534 0.022 Uiso 1 1 calc R
C7 C 0.8005(4) 0.5918(3) 0.1994(3) 0.0288(7) Uani 1 1 d .
H7A H 0.7453 0.6358 0.1358 0.035 Uiso 1 1 calc R
H7B H 0.8973 0.5166 0.1542 0.035 Uiso 1 1 calc R
C8 C 0.8611(5) 0.7120(4) 0.2529(3) 0.0404(9) Uani 1 1 d .
H8A H 0.7658 0.7869 0.2976 0.061 Uiso 1 1 calc R
H8B H 0.9367 0.7582 0.1822 0.061 Uiso 1 1 calc R
H8C H 0.9198 0.6683 0.3134 0.061 Uiso 1 1 calc R
C9 C 0.8839(3) 0.1711(3) 0.3047(2) 0.0144(5) Uani 1 1 d .
C10 C 0.9440(3) 0.0882(3) 0.4086(2) 0.0125(5) Uani 1 1 d .
C11 C 0.8856(3) 0.1328(3) 0.5373(2) 0.0129(5) Uani 1 1 d .
C12 C 0.7757(3) 0.2801(3) 0.5847(2) 0.0155(6) Uani 1 1 d .
C13 C 0.9414(3) 0.0433(3) 0.6273(2) 0.0122(5) Uani 1 1 d .
H13 H 0.9005 0.0725 0.7153 0.015 Uiso 1 1 calc R

loop_
_atom_site_aniso_label
_atom_site_aniso_U_11
_atom_site_aniso_U_22
_atom_site_aniso_U_33
_atom_site_aniso_U_23
_atom_site_aniso_U_13
_atom_site_aniso_U_12
Cu1 0.01390(17) 0.01314(16) 0.01396(17) -0.00031(11) -0.00580(13) -0.00036(12)
O1 0.0171(10) 0.0144(9) 0.0172(10) -0.0032(7) -0.0071(8) 0.0011(8)
O2 0.0171(10) 0.0156(9) 0.0193(10) -0.0035(7) -0.0037(8) -0.0010(8)
O3 0.0195(10) 0.0210(10) 0.0167(10) 0.0027(8) -0.0057(8) -0.0006(8)
N4 0.0167(12) 0.0165(11) 0.0160(12) -0.0001(9) -0.0067(10) -0.0017(9)
O5 0.0136(9) 0.0159(9) 0.0147(9) 0.0011(7) -0.0060(8) -0.0008(8)
O6 0.0157(10) 0.0341(11) 0.0169(10) 0.0071(8) -0.0034(8) -0.0017(9)
O7 0.0263(11) 0.0130(9) 0.0200(10) -0.0008(8) -0.0088(9) 0.0006(8)
O8 0.0201(10) 0.0175(9) 0.0199(10) -0.0039(8) -0.0008(9) 0.0033(8)
N1 0.0125(11) 0.0140(11) 0.0137(11) -0.0020(9) -0.0032(9) 0.0012(9)
C1 0.0174(14) 0.0204(14) 0.0188(14) -0.0002(11) -0.0082(12) 0.0015(11)
C2 0.0182(14) 0.0206(14) 0.0176(14) -0.0027(11) -0.0100(12) -0.0001(11)
C3 0.0194(15) 0.0193(14) 0.0203(15) -0.0002(11) -0.0040(12) -0.0052(12)
C4 0.0186(14) 0.0154(13) 0.0196(14) -0.0006(11) -0.0037(12) -0.0068(11)
C5 0.0194(15) 0.0277(15) 0.0146(14) -0.0040(11) -0.0036(12) 0.0030(12)
C6 0.0191(14) 0.0169(13) 0.0185(14) -0.0054(11) -0.0065(12) 0.0025(11)
C7 0.0339(18) 0.0331(17) 0.0199(16) -0.0008(13) -0.0022(14) -0.0176(14)
C8 0.050(2) 0.045(2) 0.0273(18) -0.0065(15) 0.0026(16) -0.0347(18)
C9 0.0157(14) 0.0110(12) 0.0174(14) -0.0006(10) -0.0066(12) -0.0017(10)
C10 0.0107(13) 0.0130(12) 0.0157(13) 0.0023(10) -0.0063(11) -0.0036(10)
C11 0.0100(13) 0.0121(12) 0.0171(14) 0.0007(10) -0.0045(11) -0.0029(10)
C12 0.0145(14) 0.0175(13) 0.0169(14) -0.0029(11) -0.0093(12) -0.0001(11)
C13 0.0110(13) 0.0158(12) 0.0094(12) -0.0027(10) -0.0019(10) -0.0024(10)

loop_
_atom_type_symbol
_atom_type_description
_atom_type_scat_dispersion_real
_atom_type_scat_dispersion_imag
_atom_type_scat_source
C C 0.0033 0.0016 'International Tables Vol C Tables 4.2.6.8 and 6.1.1.4'
H H 0.0000 0.0000 'International Tables Vol C Tables 4.2.6.8 and 6.1.1.4'
N N 0.0061 0.0033 'International Tables Vol C Tables 4.2.6.8 and 6.1.1.4'
O O 0.0106 0.0060 'International Tables Vol C Tables 4.2.6.8 and 6.1.1.4'
Cu Cu 0.3201 1.2651 'International Tables Vol C Tables 4.2.6.8 and 6.1.1.4'

loop_
_geom_angle_atom_site_label_1
_geom_angle_atom_site_label_2
_geom_angle_atom_site_label_3
_geom_angle
_geom_angle_site_symmetry_1
_geom_angle_site_symmetry_3
_geom_angle_publ_flag
O5 Cu1 N4 90.67(8) . . ?
O5 Cu1 O1 175.79(8) . . yes
N4 Cu1 O1 91.29(8) . . ?
O5 Cu1 N1 93.30(8) . . ?
N4 Cu1 N1 175.99(8) . . yes
O1 Cu1 N1 84.72(7) . . ?
O5 Cu1 O2 86.04(7) . . ?
N4 Cu1 O2 100.64(8) . . yes
O1 Cu1 O2 89.93(7) . . ?
N1 Cu1 O2 79.08(7) . . ?
C1 O1 Cu1 110.89(14) . . ?
C1 O1 H1O 115.8 . . ?
Cu1 O1 H1O 105.2 . . ?
C3 O2 Cu1 108.31(14) . . ?
C3 O2 H2O 107.8 . . ?
Cu1 O2 H2O 114.5 . . ?
C5 O3 H3O 100.2 . . ?
C7 N4 Cu1 116.54(17) . . ?
C7 N4 H4C 102.4 . . ?
Cu1 N4 H4C 111.9 . . ?
C7 N4 H4D 110.8 . . ?
Cu1 N4 H4D 105.9 . . ?
H4C N4 H4D 109.2 . . ?
C9 O5 Cu1 127.63(16) . . ?
C4 N1 C6 108.98(19) . . ?
C4 N1 C2 112.6(2) . . ?
C6 N1 C2 110.76(19) . . ?
C4 N1 Cu1 107.24(15) . . ?
C6 N1 Cu1 108.90(16) . . ?
C2 N1 Cu1 108.22(15) . . ?
O1 C1 C2 107.8(2) . . ?
O1 C1 H1A 110.1 . . ?
C2 C1 H1A 110.1 . . ?
O1 C1 H1B 110.1 . . ?
C2 C1 H1B 110.1 . . ?
H1A C1 H1B 108.5 . . ?
N1 C2 C1 112.0(2) . . ?
N1 C2 H2A 109.2 . . ?
C1 C2 H2A 109.2 . . ?
N1 C2 H2B 109.2 . . ?
C1 C2 H2B 109.2 . . ?
H2A C2 H2B 107.9 . . ?
O2 C3 C4 108.2(2) . . ?
O2 C3 H3A 110.1 . . ?
C4 C3 H3A 110.1 . . ?
O2 C3 H3B 110.1 . . ?
C4 C3 H3B 110.1 . . ?
H3A C3 H3B 108.4 . . ?
N1 C4 C3 113.1(2) . . ?
N1 C4 H4A 109.0 . . ?
C3 C4 H4A 109.0 . . ?
N1 C4 H4B 109.0 . . ?
C3 C4 H4B 109.0 . . ?
H4A C4 H4B 107.8 . . ?
O3 C5 C6 112.8(2) . . ?
O3 C5 H5A 109.0 . . ?
C6 C5 H5A 109.0 . . ?
O3 C5 H5B 109.0 . . ?
C6 C5 H5B 109.0 . . ?
H5A C5 H5B 107.8 . . ?
N1 C6 C5 113.2(2) . . ?
N1 C6 H6A 108.9 . . ?
C5 C6 H6A 108.9 . . ?
N1 C6 H6B 108.9 . . ?
C5 C6 H6B 108.9 . . ?
H6A C6 H6B 107.8 . . ?
N4 C7 C8 112.6(2) . . ?
N4 C7 H7A 109.1 . . ?
C8 C7 H7A 109.1 . . ?
N4 C7 H7B 109.1 . . ?
C8 C7 H7B 109.1 . . ?
H7A C7 H7B 107.8 . . ?
C7 C8 H8A 109.5 . . ?
C7 C8 H8B 109.5 . . ?
H8A C8 H8B 109.5 . . ?
C7 C8 H8C 109.5 . . ?
H8A C8 H8C 109.5 . . ?
H8B C8 H8C 109.5 . . ?
O6 C9 O5 126.2(2) . . ?
O6 C9 C10 118.8(2) . . ?
O5 C9 C10 114.9(2) . . ?
C11 C10 C13 119.4(2) . 2_756 ?
C11 C10 C9 123.4(2) . . ?
C13 C10 C9 117.1(2) 2_756 . ?
C13 C11 C10 118.9(2) . . ?
C13 C11 C12 117.1(2) . . ?
C10 C11 C12 123.8(2) . . ?
O7 C12 O8 126.7(2) . . ?
O7 C12 C11 117.3(2) . . ?
O8 C12 C11 115.9(2) . . ?
C11 C13 C10 121.7(2) . 2_756 ?
C11 C13 H13 119.2 . . ?
C10 C13 H13 119.2 2_756 . ?

loop_
_geom_bond_atom_site_label_1
_geom_bond_atom_site_label_2
_geom_bond_distance
_geom_bond_site_symmetry_2
_geom_bond_publ_flag
Cu1 O5 1.9749(16) . yes
Cu1 N4 1.982(2) . yes
Cu1 O1 2.0077(17) . yes
Cu1 N1 2.037(2) . yes
Cu1 O2 2.3522(18) . yes
O1 C1 1.438(3) . ?
O1 H1O 0.8380 . ?
O2 C3 1.427(3) . ?
O2 H2O 0.8906 . ?
O3 C5 1.427(3) . ?
O3 H3O 0.8434 . ?
N4 C7 1.474(4) . ?
N4 H4C 0.9739 . ?
N4 H4D 1.0551 . ?
O5 C9 1.274(3) . yes
O6 C9 1.246(3) . yes
O7 C12 1.254(3) . yes
O8 C12 1.267(3) . yes
N1 C4 1.482(3) . ?
N1 C6 1.494(3) . ?
N1 C2 1.502(3) . ?
C1 C2 1.523(4) . ?
C1 H1A 0.9900 . ?
C1 H1B 0.9900 . ?
C2 H2A 0.9900 . ?
C2 H2B 0.9900 . ?
C3 C4 1.513(4) . ?
C3 H3A 0.9900 . ?
C3 H3B 0.9900 . ?
C4 H4A 0.9900 . ?
C4 H4B 0.9900 . ?
C5 C6 1.520(4) . ?
C5 H5A 0.9900 . ?
C5 H5B 0.9900 . ?
C6 H6A 0.9900 . ?
C6 H6B 0.9900 . ?
C7 C8 1.517(4) . ?
C7 H7A 0.9900 . ?
C7 H7B 0.9900 . ?
C8 H8A 0.9800 . ?
C8 H8B 0.9800 . ?
C8 H8C 0.9800 . ?
C9 C10 1.507(3) . ?
C10 C11 1.395(4) . ?
C10 C13 1.397(3) 2_756 ?
C11 C13 1.394(3) . ?
C11 C12 1.512(3) . ?
C13 C10 1.397(3) 2_756 ?
C13 H13 0.9500 . ?

loop_
_geom_hbond_atom_site_label_D
_geom_hbond_atom_site_label_H
_geom_hbond_atom_site_label_A
_geom_hbond_distance_DH
_geom_hbond_distance_HA
_geom_hbond_distance_DA
_geom_hbond_angle_DHA
_geom_hbond_site_symmetry_A
O1 H1O O8 0.84 1.71 2.537(2) 170.2 2_666
O2 H2O O7 0.89 1.79 2.659(2) 164.3 2_666
O3 H3O O6 0.84 1.82 2.644(2) 164.1 .
O3 H3O O5 0.84 2.64 3.147(2) 120.1 .
N4 H4C O7 0.97 2.08 3.023(3) 161.5 .
N4 H4C O2 0.97 2.77 3.246(3) 110.8 2_666
N4 H4D O8 1.06 2.32 3.183(3) 138.2 2_666
